data_7134076
loop_
_publ_author_name
'Velichko, Viktoria'
'Moi, Davide'
'Soddu, Francesco'
'Scipione, Roberto'
'Podda, Enrico'
'Luridiana, Alberto'
'Cambie, Dario'
'Secci, Francesco'
'Cabua, Maria Chiara'

_publ_section_title
;
 Two-step continuous flow-driven synthesis of 1,1-cyclopropane
 aminoketones.
;
_journal_name_full 'Chemical communications (Cambridge, England)'
_journal_paper_doi 10.1039/d4cc04089a
_journal_year 2024
_chemical_formula_moiety 'C15 H16 N2 O'
_chemical_formula_sum 'C15 H16 N2 O'
_chemical_formula_weight 240.30
_space_group_crystal_system orthorhombic
_space_group_IT_number 61
_space_group_name_Hall '-P 2ac 2ab'
_space_group_name_H-M_alt 'P b c a'
_atom_sites_solution_hydrogens mixed
_atom_sites_solution_primary dual
_audit_creation_date 2024-07-25
_audit_creation_method
;
Olex2 1.5
(compiled 2024.02.16 svn.r378c4104 for OlexSys, GUI svn.r6928)
;
_audit_update_record
;
2024-07-25 deposited with the CCDC.	2024-12-18 downloaded from the CCDC.
;
_cell_angle_alpha 90
_cell_angle_beta 90
_cell_angle_gamma 90
_cell_formula_units_Z 8
_cell_length_a 9.2850(3)
_cell_length_b 14.3459(4)
_cell_length_c 18.9431(5)
_cell_measurement_reflns_used 8072
_cell_measurement_temperature 100(2)
_cell_measurement_theta_max 28.265
_cell_measurement_theta_min 2.825
_cell_volume 2523.25(13)
_computing_cell_refinement 'SAINT V8.40B (?, 2016)'
_computing_data_reduction 'SAINT V8.40B (?, 2016)'
_computing_molecular_graphics 'Olex2 1.5 (Dolomanov et al., 2009)'
_computing_publication_material 'Olex2 1.5 (Dolomanov et al., 2009)'
_computing_structure_refinement 'XL  (Sheldrick, 2008)'
_computing_structure_solution 'SHELXT 2018/2 (Sheldrick, 2018)'
_diffrn_ambient_temperature 100(2)
_diffrn_detector 'Bruker PHOTON II area detector'
_diffrn_detector_area_resol_mean 7.9
_diffrn_detector_type 'CPAD area detector'
_diffrn_measured_fraction_theta_full 0.996
_diffrn_measured_fraction_theta_max 0.997
_diffrn_measurement_device 'Bruker D8 Venture'
_diffrn_measurement_device_type 'Bruker D8 Venture'
_diffrn_measurement_method '\w scans'
_diffrn_radiation_monochromator 'mirror optics'
_diffrn_radiation_probe x-ray
_diffrn_radiation_type MoK\a
_diffrn_radiation_wavelength 0.71073
_diffrn_reflns_av_R_equivalents 0.0614
_diffrn_reflns_av_unetI/netI 0.0288
_diffrn_reflns_Laue_measured_fraction_full 0.996
_diffrn_reflns_Laue_measured_fraction_max 0.997
_diffrn_reflns_limit_h_max 12
_diffrn_reflns_limit_h_min -12
_diffrn_reflns_limit_k_max 19
_diffrn_reflns_limit_k_min -16
_diffrn_reflns_limit_l_max 25
_diffrn_reflns_limit_l_min -25
_diffrn_reflns_number 30814
_diffrn_reflns_point_group_measured_fraction_full 0.996
_diffrn_reflns_point_group_measured_fraction_max 0.997
_diffrn_reflns_theta_full 25.242
_diffrn_reflns_theta_max 28.286
_diffrn_reflns_theta_min 2.826
_diffrn_source 'microfocus sealed X-ray tube'
_diffrn_source_current 1.0
_diffrn_source_power 0.05
_diffrn_source_type 'Incoatec I\ms'
_diffrn_source_voltage 50.0
_exptl_absorpt_coefficient_mu 0.081
_exptl_absorpt_correction_T_max 0.7457
_exptl_absorpt_correction_T_min 0.6215
_exptl_absorpt_correction_type multi-scan
_exptl_absorpt_process_details
;
SADABS-2016/2 (Bruker,2016/2) was used for absorption correction.
wR2(int) was 0.1438 before and 0.0733 after correction.
The Ratio of minimum to maximum transmission is 0.8334.
The \l/2 correction factor is Not present.
;
_exptl_crystal_colour colourless
_exptl_crystal_colour_primary colourless
_exptl_crystal_density_diffrn 1.265
_exptl_crystal_description plate
_exptl_crystal_F_000 1024
_exptl_crystal_size_max 0.45
_exptl_crystal_size_mid 0.14
_exptl_crystal_size_min 0.02
_refine_diff_density_max 0.292
_refine_diff_density_min -0.201
_refine_diff_density_rms 0.041
_refine_ls_extinction_method none
_refine_ls_goodness_of_fit_ref 1.029
_refine_ls_hydrogen_treatment mixed
_refine_ls_matrix_type full
_refine_ls_number_parameters 167
_refine_ls_number_reflns 3122
_refine_ls_number_restraints 0
_refine_ls_restrained_S_all 1.029
_refine_ls_R_factor_all 0.0520
_refine_ls_R_factor_gt 0.0399
_refine_ls_shift/su_max 0.001
_refine_ls_shift/su_mean 0.000
_refine_ls_structure_factor_coef Fsqd
_refine_ls_weighting_details 'w=1/[\s^2^(Fo^2^)+(0.0399P)^2^+1.2276P] where P=(Fo^2^+2Fc^2^)/3'
_refine_ls_weighting_scheme calc
_refine_ls_wR_factor_gt 0.0965
_refine_ls_wR_factor_ref 0.1058
_reflns_Friedel_coverage 0.000
_reflns_number_gt 2574
_reflns_number_total 3122
_reflns_threshold_expression 'I > 2\s(I)'
_cod_data_source_file d4cc04089a2.cif
_cod_data_source_block 4q
_cod_database_code 7134076
_shelx_shelxl_version_number 2019/1
_shelx_space_group_comment
;
The symmetry employed for this shelxl refinement is uniquely defined
by the following loop, which should always be used as a source of
symmetry information in preference to the above space-group names.
They are only intended as comments.
;
_shelx_estimated_absorpt_t_max 0.998
_shelx_estimated_absorpt_t_min 0.965
_olex2_refinement_description
;
1.a Secondary CH2 refined with riding coordinates:
 C6(H6A,H6B), C5(H5A,H5B), C2(H2A,H2B)
1.b Aromatic/amide H refined with riding coordinates:
 C8(H8), C15(H15), C13(H13), C10(H10), C11(H11), C12(H12)
1.c Idealised Me refined as rotating group:
 C1(H1A,H1B,H1C)
;
_olex2_submission_original_sample_id FS13
_olex2_submission_special_instructions 'No special instructions were received'

loop_
_space_group_symop_operation_xyz
'x, y, z'
'-x+1/2, -y, z+1/2'
'-x, y+1/2, -z+1/2'
'x+1/2, -y+1/2, -z'
'-x, -y, -z'
'x-1/2, y, -z-1/2'
'x, -y-1/2, z-1/2'
'-x-1/2, y-1/2, z'

loop_
_atom_site_label
_atom_site_type_symbol
_atom_site_fract_x
_atom_site_fract_y
_atom_site_fract_z
_atom_site_U_iso_or_equiv
_atom_site_adp_type
_atom_site_occupancy
_atom_site_site_symmetry_order
_atom_site_calc_flag
_atom_site_refinement_flags_posn
_atom_site_refinement_flags_adp
_atom_site_refinement_flags_occupancy
_atom_site_disorder_assembly
_atom_site_disorder_group
O1 O 0.04591(10) 0.51957(7) 0.78265(4) 0.0280(2) Uani 1 1 d . . . . .
N2 N 0.19407(11) 0.46481(7) 0.49097(5) 0.0204(2) Uani 1 1 d . . . . .
N1 N 0.06792(11) 0.48480(8) 0.59382(5) 0.0231(2) Uani 1 1 d . . . . .
H1 H -0.0031(18) 0.5020(11) 0.5663(8) 0.028 Uiso 1 1 d . U . . .
C8 C 0.30157(12) 0.40766(8) 0.59852(6) 0.0205(2) Uani 1 1 d . . . . .
H8 H 0.296804 0.400453 0.648315 0.025 Uiso 1 1 calc R U . . .
C14 C 0.42625(12) 0.38941(8) 0.48684(6) 0.0192(2) Uani 1 1 d . . . . .
C4 C 0.02968(12) 0.46555(8) 0.66512(6) 0.0203(2) Uani 1 1 d . . . . .
C3 C 0.07985(12) 0.53147(8) 0.72137(6) 0.0206(2) Uani 1 1 d . . . . .
C9 C 0.42190(12) 0.37444(8) 0.56080(6) 0.0193(2) Uani 1 1 d . . . . .
C15 C 0.30833(13) 0.43624(8) 0.45599(6) 0.0204(2) Uani 1 1 d . . . . .
H15 H 0.311631 0.447930 0.406657 0.024 Uiso 1 1 calc R U . . .
C7 C 0.19075(12) 0.45071(8) 0.56262(6) 0.0192(2) Uani 1 1 d . . . . .
C6 C -0.11790(13) 0.42301(9) 0.67764(7) 0.0256(3) Uani 1 1 d . . . . .
H6A H -0.171297 0.442749 0.720342 0.031 Uiso 1 1 calc R U . . .
H6B H -0.178870 0.410383 0.635850 0.031 Uiso 1 1 calc R U . . .
C13 C 0.54464(13) 0.35742(8) 0.44637(7) 0.0232(3) Uani 1 1 d . . . . .
H13 H 0.547447 0.368566 0.396951 0.028 Uiso 1 1 calc R U . . .
C5 C 0.01233(14) 0.36435(9) 0.68773(7) 0.0259(3) Uani 1 1 d . . . . .
H5A H 0.032093 0.315433 0.652160 0.031 Uiso 1 1 calc R U . . .
H5B H 0.039666 0.347805 0.736666 0.031 Uiso 1 1 calc R U . . .
C10 C 0.53831(13) 0.32561(8) 0.59222(7) 0.0236(3) Uani 1 1 d . . . . .
H10 H 0.538292 0.314575 0.641670 0.028 Uiso 1 1 calc R U . . .
C2 C 0.17242(15) 0.61211(9) 0.69857(7) 0.0290(3) Uani 1 1 d . . . . .
H2A H 0.116674 0.651689 0.665608 0.035 Uiso 1 1 calc R U . . .
H2B H 0.256941 0.587697 0.672618 0.035 Uiso 1 1 calc R U . . .
C11 C 0.65037(14) 0.29435(9) 0.55198(7) 0.0260(3) Uani 1 1 d . . . . .
H11 H 0.726771 0.261099 0.573844 0.031 Uiso 1 1 calc R U . . .
C12 C 0.65485(14) 0.31052(9) 0.47843(7) 0.0265(3) Uani 1 1 d . . . . .
H12 H 0.734198 0.288868 0.451353 0.032 Uiso 1 1 calc R U . . .
C1 C 0.22488(18) 0.67194(10) 0.75962(8) 0.0383(4) Uani 1 1 d . . . . .
H1A H 0.280781 0.724527 0.741187 0.058 Uiso 1 1 calc R U . . .
H1B H 0.285747 0.634342 0.790851 0.058 Uiso 1 1 calc R U . . .
H1C H 0.141932 0.695513 0.786160 0.058 Uiso 1 1 calc R U . . .

loop_
_atom_site_aniso_label
_atom_site_aniso_U_11
_atom_site_aniso_U_22
_atom_site_aniso_U_33
_atom_site_aniso_U_23
_atom_site_aniso_U_13
_atom_site_aniso_U_12
O1 0.0295(5) 0.0360(5) 0.0186(4) -0.0006(4) 0.0028(4) -0.0033(4)
N2 0.0209(5) 0.0236(5) 0.0166(5) -0.0005(4) -0.0008(4) 0.0005(4)
N1 0.0202(5) 0.0336(6) 0.0154(5) 0.0029(4) 0.0004(4) 0.0072(4)
C8 0.0218(5) 0.0231(6) 0.0165(5) -0.0006(4) -0.0005(4) 0.0012(4)
C14 0.0188(5) 0.0176(5) 0.0213(5) -0.0030(4) 0.0004(4) -0.0027(4)
C4 0.0183(5) 0.0253(6) 0.0171(5) 0.0016(4) 0.0009(4) 0.0027(4)
C3 0.0174(5) 0.0242(6) 0.0203(5) 0.0005(4) 0.0013(4) 0.0048(4)
C9 0.0196(5) 0.0169(5) 0.0213(5) -0.0023(4) -0.0013(4) -0.0017(4)
C15 0.0223(6) 0.0217(5) 0.0172(5) -0.0014(4) 0.0008(4) -0.0016(4)
C7 0.0195(5) 0.0208(5) 0.0172(5) -0.0016(4) 0.0011(4) -0.0004(4)
C6 0.0203(6) 0.0306(6) 0.0258(6) 0.0000(5) 0.0006(5) -0.0019(5)
C13 0.0231(6) 0.0231(6) 0.0235(6) -0.0049(5) 0.0031(5) -0.0015(5)
C5 0.0289(6) 0.0237(6) 0.0252(6) 0.0014(5) 0.0023(5) 0.0010(5)
C10 0.0242(6) 0.0226(6) 0.0239(6) -0.0016(5) -0.0030(5) 0.0019(5)
C2 0.0324(7) 0.0269(6) 0.0277(6) 0.0001(5) 0.0073(5) -0.0019(5)
C11 0.0226(6) 0.0220(6) 0.0333(7) -0.0039(5) -0.0028(5) 0.0042(5)
C12 0.0221(6) 0.0250(6) 0.0323(7) -0.0066(5) 0.0041(5) 0.0023(5)
C1 0.0443(9) 0.0282(7) 0.0425(8) -0.0080(6) 0.0088(7) -0.0089(6)

loop_
_atom_type_symbol
_atom_type_description
_atom_type_scat_dispersion_real
_atom_type_scat_dispersion_imag
_atom_type_scat_source
C C 0.0033 0.0016 'International Tables Vol C Tables 4.2.6.8 and 6.1.1.4'
H H 0.0000 0.0000 'International Tables Vol C Tables 4.2.6.8 and 6.1.1.4'
N N 0.0061 0.0033 'International Tables Vol C Tables 4.2.6.8 and 6.1.1.4'
O O 0.0106 0.0060 'International Tables Vol C Tables 4.2.6.8 and 6.1.1.4'

loop_
_geom_angle_atom_site_label_1
_geom_angle_atom_site_label_2
_geom_angle_atom_site_label_3
_geom_angle
_geom_angle_site_symmetry_1
_geom_angle_site_symmetry_3
_geom_angle_publ_flag
C15 N2 C7 118.03(10) . . ?
C4 N1 H1 115.6(10) . . ?
C7 N1 H1 117.9(10) . . ?
C7 N1 C4 123.09(10) . . ?
C9 C8 H8 120.2 . . ?
C7 C8 H8 120.2 . . ?
C7 C8 C9 119.53(10) . . ?
C15 C14 C9 117.33(10) . . ?
C15 C14 C13 122.15(11) . . ?
C13 C14 C9 120.52(11) . . ?
N1 C4 C3 118.33(10) . . ?
N1 C4 C6 116.82(10) . . ?
N1 C4 C5 118.58(10) . . ?
C3 C4 C6 115.02(10) . . ?
C3 C4 C5 115.76(10) . . ?
C6 C4 C5 58.49(8) . . ?
O1 C3 C4 120.66(11) . . ?
O1 C3 C2 122.05(11) . . ?
C4 C3 C2 117.30(10) . . ?
C8 C9 C14 118.19(10) . . ?
C8 C9 C10 123.93(11) . . ?
C14 C9 C10 117.87(11) . . ?
N2 C15 C14 124.41(11) . . ?
N2 C15 H15 117.8 . . ?
C14 C15 H15 117.8 . . ?
N2 C7 N1 113.04(10) . . ?
N2 C7 C8 122.46(10) . . ?
N1 C7 C8 124.49(10) . . ?
C4 C6 H6A 117.7 . . ?
C4 C6 H6B 117.7 . . ?
H6A C6 H6B 114.8 . . ?
C5 C6 C4 60.88(8) . . ?
C5 C6 H6A 117.7 . . ?
C5 C6 H6B 117.7 . . ?
C14 C13 H13 120.0 . . ?
C12 C13 C14 119.98(11) . . ?
C12 C13 H13 120.0 . . ?
C4 C5 H5A 117.7 . . ?
C4 C5 H5B 117.7 . . ?
C6 C5 C4 60.64(8) . . ?
C6 C5 H5A 117.7 . . ?
C6 C5 H5B 117.7 . . ?
H5A C5 H5B 114.8 . . ?
C9 C10 H10 119.7 . . ?
C11 C10 C9 120.55(12) . . ?
C11 C10 H10 119.7 . . ?
C3 C2 H2A 108.9 . . ?
C3 C2 H2B 108.9 . . ?
C3 C2 C1 113.50(11) . . ?
H2A C2 H2B 107.7 . . ?
C1 C2 H2A 108.9 . . ?
C1 C2 H2B 108.9 . . ?
C10 C11 H11 119.4 . . ?
C10 C11 C12 121.26(12) . . ?
C12 C11 H11 119.4 . . ?
C13 C12 C11 119.79(11) . . ?
C13 C12 H12 120.1 . . ?
C11 C12 H12 120.1 . . ?
C2 C1 H1A 109.5 . . ?
C2 C1 H1B 109.5 . . ?
C2 C1 H1C 109.5 . . ?
H1A C1 H1B 109.5 . . ?
H1A C1 H1C 109.5 . . ?
H1B C1 H1C 109.5 . . ?

loop_
_geom_bond_atom_site_label_1
_geom_bond_atom_site_label_2
_geom_bond_distance
_geom_bond_site_symmetry_2
_geom_bond_publ_flag
O1 C3 1.2149(14) . ?
N2 C15 1.3163(15) . ?
N2 C7 1.3725(14) . ?
N1 H1 0.876(17) . ?
N1 C4 1.4236(15) . ?
N1 C7 1.3745(15) . ?
C8 H8 0.9500 . ?
C8 C9 1.4092(16) . ?
C8 C7 1.3793(16) . ?
C14 C9 1.4180(16) . ?
C14 C15 1.4113(16) . ?
C14 C13 1.4165(16) . ?
C4 C3 1.4989(17) . ?
C4 C6 1.5186(17) . ?
C4 C5 1.5222(17) . ?
C3 C2 1.5045(17) . ?
C9 C10 1.4188(16) . ?
C15 H15 0.9500 . ?
C6 H6A 0.9900 . ?
C6 H6B 0.9900 . ?
C6 C5 1.4856(18) . ?
C13 H13 0.9500 . ?
C13 C12 1.3670(18) . ?
C5 H5A 0.9900 . ?
C5 H5B 0.9900 . ?
C10 H10 0.9500 . ?
C10 C11 1.3656(17) . ?
C2 H2A 0.9900 . ?
C2 H2B 0.9900 . ?
C2 C1 1.5203(19) . ?
C11 H11 0.9500 . ?
C11 C12 1.4129(18) . ?
C12 H12 0.9500 . ?
C1 H1A 0.9800 . ?
C1 H1B 0.9800 . ?
C1 H1C 0.9800 . ?

loop_
_geom_torsion_atom_site_label_1
_geom_torsion_atom_site_label_2
_geom_torsion_atom_site_label_3
_geom_torsion_atom_site_label_4
_geom_torsion
_geom_torsion_site_symmetry_1
_geom_torsion_site_symmetry_2
_geom_torsion_site_symmetry_3
_geom_torsion_site_symmetry_4
_geom_torsion_publ_flag
O1 C3 C2 C1 3.47(18) . . . . ?
N1 C4 C3 O1 177.58(11) . . . . ?
N1 C4 C3 C2 -2.18(16) . . . . ?
N1 C4 C6 C5 108.59(12) . . . . ?
N1 C4 C5 C6 -105.59(12) . . . . ?
C8 C9 C10 C11 179.04(11) . . . . ?
C14 C9 C10 C11 0.00(17) . . . . ?
C14 C13 C12 C11 -0.18(18) . . . . ?
C4 N1 C7 N2 169.74(11) . . . . ?
C4 N1 C7 C8 -11.08(19) . . . . ?
C4 C3 C2 C1 -176.77(11) . . . . ?
C3 C4 C6 C5 -106.05(11) . . . . ?
C3 C4 C5 C6 104.77(11) . . . . ?
C9 C8 C7 N2 -1.61(18) . . . . ?
C9 C8 C7 N1 179.29(11) . . . . ?
C9 C14 C15 N2 -1.58(17) . . . . ?
C9 C14 C13 C12 0.97(18) . . . . ?
C9 C10 C11 C12 0.80(19) . . . . ?
C15 N2 C7 N1 178.83(10) . . . . ?
C15 N2 C7 C8 -0.36(17) . . . . ?
C15 C14 C9 C8 -0.47(16) . . . . ?
C15 C14 C9 C10 178.63(10) . . . . ?
C15 C14 C13 C12 -178.51(11) . . . . ?
C7 N2 C15 C14 2.01(17) . . . . ?
C7 N1 C4 C3 91.03(14) . . . . ?
C7 N1 C4 C6 -124.78(12) . . . . ?
C7 N1 C4 C5 -57.83(16) . . . . ?
C7 C8 C9 C14 1.95(17) . . . . ?
C7 C8 C9 C10 -177.09(11) . . . . ?
C6 C4 C3 O1 32.77(16) . . . . ?
C6 C4 C3 C2 -146.99(11) . . . . ?
C13 C14 C9 C8 -179.97(11) . . . . ?
C13 C14 C9 C10 -0.87(16) . . . . ?
C13 C14 C15 N2 177.91(11) . . . . ?
C5 C4 C3 O1 -32.70(16) . . . . ?
C5 C4 C3 C2 147.54(11) . . . . ?
C10 C11 C12 C13 -0.71(19) . . . . ?
